data_1516846
loop_
_publ_author_name
'Huei-Fang Dai'
'Wen-Yann Yeh'

_publ_section_title
;
 Synthesis and characterization of phosphonium and phosphine oxide linked
 to a tetrairon cluster
;
_journal_name_full
;
Inorganica Chimica Acta
;
_journal_page_first 50
_journal_page_last 54
_journal_volume 399
_journal_year 2013
_chemical_formula_moiety 'C37 H32 Fe4 I O4 P'
_chemical_formula_sum 'C37 H32 Fe4 I O4 P'
_chemical_formula_weight 921.90
_space_group_IT_number 14
_symmetry_cell_setting monoclinic
_symmetry_space_group_name_Hall '-P 2ybc'
_symmetry_space_group_name_H-M 'P 1 21/c 1'
_atom_sites_solution_hydrogens geom
_atom_sites_solution_primary direct
_atom_sites_solution_secondary difmap
_cell_angle_alpha 90.00
_cell_angle_beta 95.362(2)
_cell_angle_gamma 90.00
_cell_formula_units_Z 4
_cell_length_a 13.4803(5)
_cell_length_b 24.6057(9)
_cell_length_c 12.4343(4)
_cell_measurement_reflns_used 0
_cell_measurement_temperature 200(2)
_cell_measurement_theta_max 0
_cell_measurement_theta_min 0
_cell_volume 4106.3(3)
_computing_molecular_graphics 'Ortep-3 for Windows (Farrugia, 1997)'
_computing_publication_material 'WinGX publication routines (Farrugia, 1999)'
_computing_structure_refinement 'SHELXL-97 (Sheldrick, 1997)'
_computing_structure_solution 'SHELXS-86 (Sheldrick, 1986)'
_diffrn_ambient_temperature 200(2)
_diffrn_measured_fraction_theta_full 0.997
_diffrn_measured_fraction_theta_max 0.997
_diffrn_radiation_monochromator graphite
_diffrn_radiation_source 'fine-focus sealed tube'
_diffrn_radiation_type MoK\a
_diffrn_radiation_wavelength 0.71073
_diffrn_reflns_av_R_equivalents 0.0878
_diffrn_reflns_av_sigmaI/netI 0.1144
_diffrn_reflns_limit_h_max 14
_diffrn_reflns_limit_h_min -16
_diffrn_reflns_limit_k_max 29
_diffrn_reflns_limit_k_min -29
_diffrn_reflns_limit_l_max 14
_diffrn_reflns_limit_l_min -12
_diffrn_reflns_number 28857
_diffrn_reflns_theta_full 25.03
_diffrn_reflns_theta_max 25.03
_diffrn_reflns_theta_min 1.52
_exptl_absorpt_coefficient_mu 2.209
_exptl_absorpt_correction_T_max 0.9367
_exptl_absorpt_correction_T_min 0.2992
_exptl_absorpt_correction_type multi-scan
_exptl_crystal_colour green
_exptl_crystal_density_diffrn 1.491
_exptl_crystal_density_method 'not measured'
_exptl_crystal_description prism
_exptl_crystal_F_000 1832
_exptl_crystal_size_max 0.72
_exptl_crystal_size_mid 0.46
_exptl_crystal_size_min 0.03
_refine_diff_density_max 0.594
_refine_diff_density_min -0.683
_refine_diff_density_rms 0.129
_refine_ls_extinction_method none
_refine_ls_goodness_of_fit_ref 0.891
_refine_ls_matrix_type full
_refine_ls_number_parameters 428
_refine_ls_number_reflns 7224
_refine_ls_number_restraints 0
_refine_ls_restrained_S_all 0.891
_refine_ls_R_factor_all 0.0976
_refine_ls_R_factor_gt 0.0503
_refine_ls_shift/su_max 0.038
_refine_ls_shift/su_mean 0.002
_refine_ls_structure_factor_coef Fsqd
_refine_ls_weighting_details 'calc w=1/[\s^2^(Fo^2^)+(0.0652P)^2^+0.0000P] where P=(Fo^2^+2Fc^2^)/3'
_refine_ls_weighting_scheme calc
_refine_ls_wR_factor_gt 0.1157
_refine_ls_wR_factor_ref 0.1298
_reflns_number_gt 4252
_reflns_number_total 7224
_reflns_threshold_expression >2sigma(I)
_cod_data_source_file ICA-2013-399-50-54-1.cif
_cod_data_source_block a9351a
_cod_original_sg_symbol_H-M 'P 21/c'
_cod_database_code 1516846

loop_
_symmetry_equiv_pos_as_xyz
'x, y, z'
'-x, y+1/2, -z+1/2'
'-x, -y, -z'
'x, -y-1/2, z-1/2'

loop_
_atom_site_label
_atom_site_type_symbol
_atom_site_fract_x
_atom_site_fract_y
_atom_site_fract_z
_atom_site_U_iso_or_equiv
_atom_site_adp_type
_atom_site_occupancy
_atom_site_symmetry_multiplicity
_atom_site_calc_flag
_atom_site_refinement_flags
C1 C 0.2344(4) 0.1287(2) 0.1484(5) 0.0272(14) Uani 1 1 d .
C2 C 0.2184(4) 0.1730(3) -0.0808(5) 0.0316(15) Uani 1 1 d .
C3 C 0.1971(4) 0.0515(3) -0.0412(4) 0.0287(15) Uani 1 1 d .
C4 C 0.3970(5) 0.1067(3) 0.0037(5) 0.0361(16) Uani 1 1 d .
C5 C 0.0215(4) 0.1296(2) 0.1025(4) 0.0247(14) Uani 1 1 d .
C6 C 0.0261(4) 0.1760(2) 0.0337(4) 0.0266(14) Uani 1 1 d .
H6 H 0.0323 0.2147 0.0578 0.032 Uiso 1 1 calc R
C7 C 0.0162(4) 0.1577(3) -0.0748(5) 0.0351(16) Uani 1 1 d .
H7 H 0.0148 0.1811 -0.1406 0.042 Uiso 1 1 calc R
C8 C 0.0076(4) 0.1011(3) -0.0733(5) 0.0368(17) Uani 1 1 d .
H8 H -0.0014 0.0772 -0.1386 0.044 Uiso 1 1 calc R
C9 C 0.0104(4) 0.0829(3) 0.0346(4) 0.0291(15) Uani 1 1 d .
H9 H 0.0026 0.0445 0.0589 0.035 Uiso 1 1 calc R
C10 C 0.3143(7) 0.2324(3) 0.1574(8) 0.068(3) Uani 1 1 d .
H10 H 0.2663 0.2375 0.2132 0.081 Uiso 1 1 calc R
C11 C 0.4046(8) 0.2057(3) 0.1727(7) 0.074(3) Uani 1 1 d .
H11 H 0.4337 0.1883 0.2411 0.088 Uiso 1 1 calc R
C12 C 0.4483(6) 0.2102(4) 0.0803(11) 0.082(3) Uani 1 1 d .
H12 H 0.5156 0.1955 0.0685 0.099 Uiso 1 1 calc R
C13 C 0.3894(9) 0.2389(4) 0.0065(7) 0.074(3) Uani 1 1 d .
H13 H 0.4059 0.2493 -0.0674 0.089 Uiso 1 1 calc R
C14 C 0.3040(6) 0.2538(3) 0.0546(8) 0.063(2) Uani 1 1 d .
H14 H 0.2480 0.2770 0.0222 0.076 Uiso 1 1 calc R
C15 C 0.2489(6) 0.1208(4) -0.2735(5) 0.054(2) Uani 1 1 d .
H15 H 0.1975 0.1477 -0.3025 0.065 Uiso 1 1 calc R
C16 C 0.3506(6) 0.1328(3) -0.2458(5) 0.0468(19) Uani 1 1 d .
H16 H 0.3849 0.1685 -0.2531 0.056 Uiso 1 1 calc R
C17 C 0.3935(6) 0.0840(3) -0.2120(5) 0.047(2) Uani 1 1 d .
H17 H 0.4658 0.0789 -0.1881 0.056 Uiso 1 1 calc R
C18 C 0.3237(8) 0.0433(3) -0.2173(5) 0.059(2) Uani 1 1 d .
H18 H 0.3359 0.0039 -0.2009 0.070 Uiso 1 1 calc R
C19 C 0.2312(7) 0.0675(4) -0.2556(5) 0.059(2) Uani 1 1 d .
H19 H 0.1661 0.0482 -0.2714 0.071 Uiso 1 1 calc R
C20 C 0.2650(9) -0.0118(4) 0.1357(12) 0.099(4) Uani 1 1 d .
H20 H 0.2044 -0.0341 0.1137 0.119 Uiso 1 1 calc R
C21 C 0.2780(9) 0.0228(5) 0.2217(8) 0.074(3) Uani 1 1 d .
H21 H 0.2297 0.0304 0.2761 0.089 Uiso 1 1 calc R
C22 C 0.3732(15) 0.0415(4) 0.2227(10) 0.116(6) Uani 1 1 d .
H22 H 0.4081 0.0655 0.2791 0.139 Uiso 1 1 calc R
C23 C 0.4144(9) 0.0185(8) 0.1384(16) 0.130(7) Uani 1 1 d .
H23 H 0.4849 0.0243 0.1222 0.156 Uiso 1 1 calc R
C24 C 0.3546(16) -0.0111(5) 0.0856(9) 0.115(6) Uani 1 1 d .
H24 H 0.3690 -0.0334 0.0216 0.138 Uiso 1 1 calc R
C25 C 0.0306(5) 0.1967(2) 0.2990(4) 0.0325(15) Uani 1 1 d .
H25A H 0.1031 0.2008 0.3018 0.049 Uiso 1 1 calc R
H25B H 0.0098 0.1985 0.3724 0.049 Uiso 1 1 calc R
H25C H -0.0016 0.2261 0.2553 0.049 Uiso 1 1 calc R
C26 C 0.0449(4) 0.0771(2) 0.3196(4) 0.0259(14) Uani 1 1 d .
C27 C 0.1150(4) 0.0842(3) 0.4060(4) 0.0339(16) Uani 1 1 d .
H27 H 0.1384 0.1196 0.4251 0.041 Uiso 1 1 calc R
C28 C 0.1510(5) 0.0399(3) 0.4649(5) 0.0429(18) Uani 1 1 d .
H28 H 0.1987 0.0450 0.5253 0.052 Uiso 1 1 calc R
C29 C 0.1186(5) -0.0119(3) 0.4370(5) 0.050(2) Uani 1 1 d .
H29 H 0.1463 -0.0423 0.4761 0.060 Uiso 1 1 calc R
C30 C 0.0454(5) -0.0196(3) 0.3518(5) 0.0436(18) Uani 1 1 d .
H30 H 0.0212 -0.0551 0.3343 0.052 Uiso 1 1 calc R
C31 C 0.0083(5) 0.0248(3) 0.2927(5) 0.0333(15) Uani 1 1 d .
H31 H -0.0417 0.0200 0.2343 0.040 Uiso 1 1 calc R
C32 C -0.1372(4) 0.1277(2) 0.2364(5) 0.0317(15) Uani 1 1 d .
C33 C -0.1786(5) 0.1250(3) 0.3326(6) 0.061(2) Uani 1 1 d .
H33 H -0.1377 0.1254 0.3990 0.073 Uiso 1 1 calc R
C34 C -0.2833(7) 0.1214(4) 0.3313(8) 0.090(3) Uani 1 1 d .
H34 H -0.3132 0.1193 0.3973 0.108 Uiso 1 1 calc R
C35 C -0.3408(6) 0.1211(4) 0.2369(9) 0.079(3) Uani 1 1 d .
H35 H -0.4111 0.1190 0.2380 0.095 Uiso 1 1 calc R
C36 C -0.3017(6) 0.1237(3) 0.1396(7) 0.062(2) Uani 1 1 d .
H36 H -0.3433 0.1237 0.0736 0.074 Uiso 1 1 calc R
C37 C -0.2001(5) 0.1265(3) 0.1411(5) 0.049(2) Uani 1 1 d .
H37 H -0.1713 0.1276 0.0742 0.059 Uiso 1 1 calc R
O1 O 0.2175(3) 0.13838(17) 0.2397(3) 0.0333(10) Uani 1 1 d .
O2 O 0.1915(3) 0.21078(17) -0.1393(3) 0.0390(11) Uani 1 1 d .
O3 O 0.1526(3) 0.01107(17) -0.0738(3) 0.0358(11) Uani 1 1 d .
O4 O 0.4864(3) 0.10122(18) 0.0035(3) 0.0436(12) Uani 1 1 d .
P1 P -0.00472(11) 0.13312(6) 0.24019(11) 0.0251(4) Uani 1 1 d .
Fe1 Fe 0.14642(6) 0.12229(3) 0.01023(6) 0.0235(2) Uani 1 1 d .
Fe2 Fe 0.31340(6) 0.16793(4) 0.04772(7) 0.0305(2) Uani 1 1 d .
Fe3 Fe 0.28400(6) 0.10320(4) -0.10905(6) 0.0283(2) Uani 1 1 d .
Fe4 Fe 0.29630(6) 0.06702(4) 0.08021(6) 0.0278(2) Uani 1 1 d .
I1 I 0.97462(6) 0.17499(2) 0.60979(4) 0.0558(2) Uani 0.95 1 d P
I1' I 0.9144(9) 0.1816(5) 0.5987(9) 0.045(3) Uiso 0.05 1 d P

loop_
_atom_site_aniso_label
_atom_site_aniso_U_11
_atom_site_aniso_U_22
_atom_site_aniso_U_33
_atom_site_aniso_U_23
_atom_site_aniso_U_13
_atom_site_aniso_U_12
C1 0.027(4) 0.021(4) 0.034(4) 0.000(3) 0.002(3) -0.001(3)
C2 0.040(4) 0.022(4) 0.036(4) -0.002(3) 0.015(3) -0.003(3)
C3 0.041(4) 0.029(4) 0.016(3) 0.002(3) 0.007(3) 0.004(3)
C4 0.039(4) 0.039(4) 0.032(4) -0.001(3) 0.007(3) 0.000(4)
C5 0.019(3) 0.029(4) 0.025(3) 0.002(3) 0.002(2) 0.005(3)
C6 0.028(4) 0.021(4) 0.030(3) 0.006(3) 0.002(3) 0.013(3)
C7 0.028(4) 0.044(5) 0.033(4) 0.008(3) 0.003(3) 0.007(3)
C8 0.018(3) 0.060(5) 0.031(4) -0.011(3) -0.002(3) 0.001(3)
C9 0.029(4) 0.029(4) 0.029(3) -0.007(3) 0.001(3) -0.009(3)
C10 0.076(7) 0.043(6) 0.090(7) -0.035(5) 0.038(5) -0.018(5)
C11 0.098(8) 0.049(6) 0.067(6) -0.017(5) -0.027(6) -0.009(6)
C12 0.044(6) 0.056(7) 0.149(10) -0.062(7) 0.022(6) -0.025(5)
C13 0.116(9) 0.045(6) 0.066(6) -0.007(5) 0.034(6) -0.042(6)
C14 0.063(6) 0.022(5) 0.098(7) -0.008(4) -0.022(5) -0.006(4)
C15 0.058(6) 0.084(7) 0.021(4) -0.003(4) 0.004(3) 0.024(5)
C16 0.068(6) 0.048(5) 0.026(4) 0.006(3) 0.012(3) 0.001(4)
C17 0.053(5) 0.066(6) 0.025(4) 0.001(4) 0.016(3) 0.015(5)
C18 0.115(8) 0.027(5) 0.040(4) -0.002(3) 0.042(5) 0.010(5)
C19 0.076(6) 0.083(7) 0.021(4) -0.016(4) 0.015(4) -0.039(6)
C20 0.112(10) 0.053(7) 0.118(9) 0.067(7) -0.065(8) -0.036(6)
C21 0.107(8) 0.069(7) 0.054(6) 0.038(5) 0.052(6) 0.055(6)
C22 0.208(16) 0.042(7) 0.076(8) 0.028(6) -0.100(9) -0.028(9)
C23 0.059(8) 0.153(18) 0.179(18) 0.120(13) 0.024(9) 0.061(9)
C24 0.24(2) 0.063(9) 0.047(6) 0.027(5) 0.047(10) 0.087(11)
C25 0.044(4) 0.027(4) 0.027(3) -0.004(3) 0.010(3) 0.001(3)
C26 0.035(4) 0.020(4) 0.024(3) -0.004(3) 0.009(3) 0.001(3)
C27 0.038(4) 0.041(5) 0.022(3) -0.006(3) 0.006(3) 0.006(3)
C28 0.046(5) 0.053(5) 0.029(4) -0.001(3) -0.001(3) 0.006(4)
C29 0.073(6) 0.036(5) 0.042(4) 0.016(3) 0.019(4) 0.018(4)
C30 0.064(5) 0.032(4) 0.035(4) -0.002(3) 0.008(4) -0.006(4)
C31 0.045(4) 0.024(4) 0.030(3) 0.006(3) 0.004(3) 0.004(3)
C32 0.037(4) 0.017(4) 0.041(4) 0.001(3) 0.005(3) 0.004(3)
C33 0.031(4) 0.094(7) 0.058(5) 0.025(4) 0.011(4) 0.001(4)
C34 0.059(6) 0.116(9) 0.100(8) 0.030(6) 0.037(6) 0.001(6)
C35 0.022(5) 0.077(7) 0.134(9) 0.012(6) -0.010(5) -0.006(4)
C36 0.034(5) 0.082(7) 0.068(5) -0.024(5) 0.000(4) 0.001(4)
C37 0.038(4) 0.067(6) 0.041(4) -0.010(4) -0.007(3) 0.012(4)
O1 0.039(3) 0.037(3) 0.024(2) -0.0075(19) 0.0012(19) -0.001(2)
O2 0.048(3) 0.025(3) 0.046(3) 0.014(2) 0.013(2) 0.005(2)
O3 0.049(3) 0.020(3) 0.038(2) -0.005(2) 0.003(2) -0.005(2)
O4 0.031(3) 0.046(3) 0.055(3) -0.010(2) 0.007(2) -0.002(2)
P1 0.0296(9) 0.0222(10) 0.0238(8) -0.0018(7) 0.0037(7) 0.0007(8)
Fe1 0.0273(5) 0.0204(5) 0.0223(4) -0.0009(4) 0.0007(3) 0.0021(4)
Fe2 0.0319(5) 0.0243(6) 0.0356(5) -0.0063(4) 0.0051(4) -0.0036(4)
Fe3 0.0348(6) 0.0259(5) 0.0249(5) -0.0021(4) 0.0060(4) 0.0017(4)
Fe4 0.0315(5) 0.0238(6) 0.0279(5) -0.0011(4) 0.0013(4) 0.0063(4)
I1 0.1030(6) 0.0291(3) 0.0346(3) 0.0000(2) 0.0036(3) -0.0036(4)

loop_
_atom_type_symbol
_atom_type_description
_atom_type_scat_dispersion_real
_atom_type_scat_dispersion_imag
_atom_type_scat_source
C C 0.0033 0.0016 'International Tables Vol C Tables 4.2.6.8 and 6.1.1.4'
H H 0.0000 0.0000 'International Tables Vol C Tables 4.2.6.8 and 6.1.1.4'
O O 0.0106 0.0060 'International Tables Vol C Tables 4.2.6.8 and 6.1.1.4'
P P 0.1023 0.0942 'International Tables Vol C Tables 4.2.6.8 and 6.1.1.4'
Cl Cl 0.1484 0.1585 'International Tables Vol C Tables 4.2.6.8 and 6.1.1.4'
Fe Fe 0.3463 0.8444 'International Tables Vol C Tables 4.2.6.8 and 6.1.1.4'
Br Br -0.2901 2.4595 'International Tables Vol C Tables 4.2.6.8 and 6.1.1.4'
I I -0.4742 1.8119 'International Tables Vol C Tables 4.2.6.8 and 6.1.1.4'

loop_
_geom_angle_atom_site_label_1
_geom_angle_atom_site_label_2
_geom_angle_atom_site_label_3
_geom_angle
O1 C1 Fe4 133.4(5)
O1 C1 Fe2 131.6(5)
Fe4 C1 Fe2 80.1(2)
O1 C1 Fe1 132.6(4)
Fe4 C1 Fe1 79.0(2)
Fe2 C1 Fe1 78.8(2)
O2 C2 Fe2 132.3(5)
O2 C2 Fe3 132.2(4)
Fe2 C2 Fe3 79.7(2)
O2 C2 Fe1 133.2(5)
Fe2 C2 Fe1 79.2(2)
Fe3 C2 Fe1 78.9(2)
O3 C3 Fe4 134.3(5)
O3 C3 Fe3 133.1(4)
Fe4 C3 Fe3 79.3(2)
O3 C3 Fe1 130.5(5)
Fe4 C3 Fe1 79.2(2)
Fe3 C3 Fe1 79.0(2)
O4 C4 Fe3 134.0(5)
O4 C4 Fe2 132.4(5)
Fe3 C4 Fe2 79.0(3)
O4 C4 Fe4 132.1(5)
Fe3 C4 Fe4 78.6(2)
Fe2 C4 Fe4 79.1(2)
C9 C5 C6 107.2(5)
C9 C5 P1 126.0(4)
C6 C5 P1 124.0(4)
C9 C5 Fe1 70.0(3)
C6 C5 Fe1 70.5(3)
P1 C5 Fe1 139.3(3)
C7 C6 C5 108.1(5)
C7 C6 Fe1 71.2(3)
C5 C6 Fe1 70.3(3)
C7 C6 H6 125.9
C5 C6 H6 125.9
Fe1 C6 H6 125.9
C8 C7 C6 107.7(5)
C8 C7 Fe1 69.8(4)
C6 C7 Fe1 70.2(3)
C8 C7 H7 126.1
C6 C7 H7 126.1
Fe1 C7 H7 126.1
C7 C8 C9 109.4(6)
C7 C8 Fe1 72.0(4)
C9 C8 Fe1 70.6(3)
C7 C8 H8 125.3
C9 C8 H8 125.3
Fe1 C8 H8 125.3
C8 C9 C5 107.5(6)
C8 C9 Fe1 70.5(3)
C5 C9 Fe1 70.8(3)
C8 C9 H9 126.2
C5 C9 H9 126.2
Fe1 C9 H9 126.2
C14 C10 C11 108.7(7)
C14 C10 Fe2 72.0(4)
C11 C10 Fe2 71.4(4)
C14 C10 H10 125.6
C11 C10 H10 125.6
Fe2 C10 H10 125.6
C12 C11 C10 107.1(9)
C12 C11 Fe2 71.2(5)
C10 C11 Fe2 70.2(5)
C12 C11 H11 126.4
C10 C11 H11 126.4
Fe2 C11 H11 126.4
C13 C12 C11 110.2(9)
C13 C12 Fe2 71.6(5)
C11 C12 Fe2 71.5(5)
C13 C12 H12 124.9
C11 C12 H12 124.9
Fe2 C12 H12 124.9
C12 C13 C14 107.6(8)
C12 C13 Fe2 70.9(5)
C14 C13 Fe2 71.0(4)
C12 C13 H13 126.2
C14 C13 H13 126.2
Fe2 C13 H13 126.2
C10 C14 C13 106.3(8)
C10 C14 Fe2 69.9(4)
C13 C14 Fe2 70.5(5)
C10 C14 H14 126.8
C13 C14 H14 126.8
Fe2 C14 H14 126.8
C19 C15 C16 110.1(7)
C19 C15 Fe3 70.6(4)
C16 C15 Fe3 71.4(4)
C19 C15 H15 124.9
C16 C15 H15 124.9
Fe3 C15 H15 124.9
C17 C16 C15 105.1(7)
C17 C16 Fe3 69.8(4)
C15 C16 Fe3 69.5(4)
C17 C16 H16 127.4
C15 C16 H16 127.4
Fe3 C16 H16 127.4
C16 C17 C18 110.7(7)
C16 C17 Fe3 72.0(4)
C18 C17 Fe3 71.0(4)
C16 C17 H17 124.6
C18 C17 H17 124.6
Fe3 C17 H17 124.6
C17 C18 C19 106.7(7)
C17 C18 Fe3 70.9(4)
C19 C18 Fe3 69.7(4)
C17 C18 H18 126.6
C19 C18 H18 126.6
Fe3 C18 H18 126.6
C15 C19 C18 107.3(7)
C15 C19 Fe3 71.6(4)
C18 C19 Fe3 70.5(4)
C15 C19 H19 126.3
C18 C19 H19 126.3
Fe3 C19 H19 126.3
C21 C20 C24 106.6(9)
C21 C20 Fe4 70.7(5)
C24 C20 Fe4 68.9(5)
C21 C20 H20 126.7
C24 C20 H20 126.6
Fe4 C20 H20 126.7
C20 C21 C22 105.7(9)
C20 C21 Fe4 71.5(5)
C22 C21 Fe4 69.4(5)
C20 C21 H21 127.0
C22 C21 H21 127.1
Fe4 C21 H21 127.1
C21 C22 C23 107.8(11)
C21 C22 Fe4 72.4(5)
C23 C22 Fe4 70.9(6)
C21 C22 H22 126.0
C23 C22 H22 126.1
Fe4 C22 H22 126.0
C24 C23 C22 111.4(14)
C24 C23 Fe4 73.1(8)
C22 C23 Fe4 70.8(6)
C24 C23 H23 124.4
C22 C23 H23 124.3
Fe4 C23 H23 124.3
C23 C24 C20 108.5(12)
C23 C24 Fe4 72.3(8)
C20 C24 Fe4 71.8(6)
C23 C24 H24 125.6
C20 C24 H24 125.7
Fe4 C24 H24 125.7
P1 C25 H25A 109.5
P1 C25 H25B 109.5
H25A C25 H25B 109.5
P1 C25 H25C 109.5
H25A C25 H25C 109.5
H25B C25 H25C 109.5
C27 C26 C31 120.2(6)
C27 C26 P1 121.9(5)
C31 C26 P1 117.9(4)
C26 C27 C28 119.9(6)
C26 C27 H27 120.0
C28 C27 H27 120.0
C27 C28 C29 120.6(6)
C27 C28 H28 119.7
C29 C28 H28 119.7
C28 C29 C30 120.2(7)
C28 C29 H29 119.9
C30 C29 H29 119.9
C31 C30 C29 119.4(7)
C31 C30 H30 120.3
C29 C30 H30 120.3
C30 C31 C26 119.6(6)
C30 C31 H31 120.2
C26 C31 H31 120.2
C33 C32 C37 118.5(6)
C33 C32 P1 118.0(5)
C37 C32 P1 123.5(5)
C32 C33 C34 118.8(7)
C32 C33 H33 120.6
C34 C33 H33 120.6
C35 C34 C33 120.3(8)
C35 C34 H34 119.9
C33 C34 H34 119.9
C34 C35 C36 122.3(8)
C34 C35 H35 118.8
C36 C35 H35 118.8
C37 C36 C35 117.3(7)
C37 C36 H36 121.4
C35 C36 H36 121.4
C36 C37 C32 122.8(7)
C36 C37 H37 118.6
C32 C37 H37 118.6
C25 P1 C32 107.8(3)
C25 P1 C26 112.4(3)
C32 P1 C26 106.2(3)
C25 P1 C5 111.6(3)
C32 P1 C5 105.0(3)
C26 P1 C5 113.3(3)
C1 Fe1 C3 98.7(2)
C1 Fe1 C2 99.0(2)
C3 Fe1 C2 99.5(2)
C1 Fe1 C9 111.4(2)
C3 Fe1 C9 88.5(2)
C2 Fe1 C9 147.1(2)
C1 Fe1 C5 88.0(2)
C3 Fe1 C5 123.9(2)
C2 Fe1 C5 134.6(2)
C9 Fe1 C5 39.2(2)
C1 Fe1 C8 150.0(2)
C3 Fe1 C8 86.6(3)
C2 Fe1 C8 109.3(3)
C9 Fe1 C8 38.9(2)
C5 Fe1 C8 65.1(2)
C1 Fe1 C6 103.4(2)
C3 Fe1 C6 150.5(3)
C2 Fe1 C6 96.1(2)
C9 Fe1 C6 65.4(2)
C5 Fe1 C6 39.2(2)
C8 Fe1 C6 64.6(2)
C1 Fe1 C7 141.5(2)
C3 Fe1 C7 119.0(2)
C2 Fe1 C7 83.4(3)
C9 Fe1 C7 65.0(2)
C5 Fe1 C7 65.2(2)
C8 Fe1 C7 38.3(2)
C6 Fe1 C7 38.6(2)
C1 Fe1 Fe2 50.08(16)
C3 Fe1 Fe2 96.98(19)
C2 Fe1 Fe2 49.70(18)
C9 Fe1 Fe2 161.19(15)
C5 Fe1 Fe2 126.84(16)
C8 Fe1 Fe2 158.95(18)
C6 Fe1 Fe2 112.12(17)
C7 Fe1 Fe2 125.82(19)
C1 Fe1 Fe4 49.81(17)
C3 Fe1 Fe4 49.72(17)
C2 Fe1 Fe4 96.69(19)
C9 Fe1 Fe4 112.34(17)
C5 Fe1 Fe4 120.51(15)
C8 Fe1 Fe4 132.7(2)
C6 Fe1 Fe4 151.87(15)
C7 Fe1 Fe4 168.62(18)
Fe2 Fe1 Fe4 60.23(3)
C1 Fe1 Fe3 96.32(16)
C3 Fe1 Fe3 50.05(17)
C2 Fe1 Fe3 50.24(17)
C9 Fe1 Fe3 133.76(16)
C5 Fe1 Fe3 172.92(16)
C8 Fe1 Fe3 109.26(16)
C6 Fe1 Fe3 143.64(15)
C7 Fe1 Fe3 113.44(16)
Fe2 Fe1 Fe3 59.93(3)
Fe4 Fe1 Fe3 59.58(3)
C2 Fe2 C1 101.4(2)
C2 Fe2 C4 99.7(3)
C1 Fe2 C4 99.1(2)
C2 Fe2 C10 116.6(4)
C1 Fe2 C10 85.9(3)
C4 Fe2 C10 141.7(4)
C2 Fe2 C12 128.0(4)
C1 Fe2 C12 129.0(4)
C4 Fe2 C12 85.7(3)
C10 Fe2 C12 63.0(3)
C2 Fe2 C11 150.2(3)
C1 Fe2 C11 93.5(3)
C4 Fe2 C11 103.4(4)
C10 Fe2 C11 38.4(3)
C12 Fe2 C11 37.3(3)
C2 Fe2 C13 92.6(4)
C1 Fe2 C13 149.6(3)
C4 Fe2 C13 105.0(4)
C10 Fe2 C13 63.7(3)
C12 Fe2 C13 37.5(3)
C11 Fe2 C13 63.3(3)
C2 Fe2 C14 86.1(3)
C1 Fe2 C14 115.1(3)
C4 Fe2 C14 143.5(3)
C10 Fe2 C14 38.2(3)
C12 Fe2 C14 63.4(3)
C11 Fe2 C14 64.1(3)
C13 Fe2 C14 38.5(3)
C2 Fe2 Fe1 51.06(17)
C1 Fe2 Fe1 51.14(17)
C4 Fe2 Fe1 97.5(2)
C10 Fe2 Fe1 114.2(2)
C12 Fe2 Fe1 176.7(3)
C11 Fe2 Fe1 141.5(3)
C13 Fe2 Fe1 140.3(4)
C14 Fe2 Fe1 113.3(2)
C2 Fe2 Fe3 50.54(18)
C1 Fe2 Fe3 97.27(17)
C4 Fe2 Fe3 50.25(19)
C10 Fe2 Fe3 167.1(3)
C12 Fe2 Fe3 122.2(3)
C11 Fe2 Fe3 152.7(3)
C13 Fe2 Fe3 112.3(2)
C14 Fe2 Fe3 131.0(3)
Fe1 Fe2 Fe3 60.13(3)
C2 Fe2 Fe4 97.47(19)
C1 Fe2 Fe4 49.83(17)
C4 Fe2 Fe4 50.43(18)
C10 Fe2 Fe4 129.5(3)
C12 Fe2 Fe4 123.1(3)
C11 Fe2 Fe4 111.8(3)
C13 Fe2 Fe4 154.7(3)
C14 Fe2 Fe4 164.9(3)
Fe1 Fe2 Fe4 59.93(3)
Fe3 Fe2 Fe4 59.54(3)
C3 Fe3 C4 100.1(2)
C3 Fe3 C2 101.0(2)
C4 Fe3 C2 99.4(3)
C3 Fe3 C19 86.2(3)
C4 Fe3 C19 144.7(3)
C2 Fe3 C19 113.5(3)
C3 Fe3 C18 91.0(3)
C4 Fe3 C18 105.1(3)
C2 Fe3 C18 150.3(3)
C19 Fe3 C18 39.7(3)
C3 Fe3 C17 126.6(3)
C4 Fe3 C17 84.4(3)
C2 Fe3 C17 131.1(3)
C19 Fe3 C17 64.8(3)
C18 Fe3 C17 38.2(3)
C3 Fe3 C15 117.4(3)
C4 Fe3 C15 140.5(3)
C2 Fe3 C15 86.0(3)
C19 Fe3 C15 37.7(3)
C18 Fe3 C15 64.4(3)
C17 Fe3 C15 63.9(3)
C3 Fe3 C16 151.2(3)
C4 Fe3 C16 101.4(3)
C2 Fe3 C16 94.3(3)
C19 Fe3 C16 65.2(3)
C18 Fe3 C16 64.9(3)
C17 Fe3 C16 38.2(3)
C15 Fe3 C16 39.1(3)
C3 Fe3 Fe4 50.14(17)
C4 Fe3 Fe4 50.94(18)
C2 Fe3 Fe4 97.62(17)
C19 Fe3 Fe4 131.1(2)
C18 Fe3 Fe4 110.7(2)
C17 Fe3 Fe4 120.3(2)
C15 Fe3 Fe4 167.4(3)
C16 Fe3 Fe4 151.3(2)
C3 Fe3 Fe2 97.69(17)
C4 Fe3 Fe2 50.76(19)
C2 Fe3 Fe2 49.80(18)
C19 Fe3 Fe2 163.3(3)
C18 Fe3 Fe2 155.4(3)
C17 Fe3 Fe2 123.1(2)
C15 Fe3 Fe2 128.9(2)
C16 Fe3 Fe2 110.8(2)
Fe4 Fe3 Fe2 60.42(3)
C3 Fe3 Fe1 50.97(17)
C4 Fe3 Fe1 97.77(18)
C2 Fe3 Fe1 50.85(17)
C19 Fe3 Fe1 112.5(2)
C18 Fe3 Fe1 138.8(3)
C17 Fe3 Fe1 176.9(2)
C15 Fe3 Fe1 115.0(2)
C16 Fe3 Fe1 142.7(2)
Fe4 Fe3 Fe1 60.16(3)
Fe2 Fe3 Fe1 59.94(3)
C1 Fe4 C3 101.3(2)
C1 Fe4 C4 99.4(2)
C3 Fe4 C4 100.1(2)
C1 Fe4 C24 151.3(3)
C3 Fe4 C24 94.2(5)
C4 Fe4 C24 101.4(6)
C1 Fe4 C22 93.7(5)
C3 Fe4 C22 148.6(4)
C4 Fe4 C22 104.5(6)
C24 Fe4 C22 62.1(4)
C1 Fe4 C23 129.8(7)
C3 Fe4 C23 127.3(7)
C4 Fe4 C23 85.0(4)
C24 Fe4 C23 34.6(5)
C22 Fe4 C23 38.3(5)
C1 Fe4 C21 87.2(3)
C3 Fe4 C21 114.8(5)
C4 Fe4 C21 142.6(4)
C24 Fe4 C21 64.3(4)
C22 Fe4 C21 38.1(4)
C23 Fe4 C21 63.6(4)
C1 Fe4 C20 117.5(5)
C3 Fe4 C20 86.0(3)
C4 Fe4 C20 140.7(5)
C24 Fe4 C20 39.3(4)
C22 Fe4 C20 62.7(4)
C23 Fe4 C20 61.8(5)
C21 Fe4 C20 37.8(4)
C1 Fe4 Fe3 97.89(17)
C3 Fe4 Fe3 50.60(17)
C4 Fe4 Fe3 50.50(18)
C24 Fe4 Fe3 110.5(3)
C22 Fe4 Fe3 153.8(6)
C23 Fe4 Fe3 121.0(5)
C21 Fe4 Fe3 165.1(5)
C20 Fe4 Fe3 129.4(4)
C1 Fe4 Fe1 51.14(17)
C3 Fe4 Fe1 51.10(18)
C4 Fe4 Fe1 97.5(2)
C24 Fe4 Fe1 143.1(6)
C22 Fe4 Fe1 141.4(6)
C23 Fe4 Fe1 177.2(5)
C21 Fe4 Fe1 114.5(3)
C20 Fe4 Fe1 115.4(3)
Fe3 Fe4 Fe1 60.27(3)
C1 Fe4 Fe2 50.10(17)
C3 Fe4 Fe2 97.72(19)
C4 Fe4 Fe2 50.51(19)
C24 Fe4 Fe2 151.0(6)
C22 Fe4 Fe2 112.9(3)
C23 Fe4 Fe2 123.0(5)
C21 Fe4 Fe2 131.4(4)
C20 Fe4 Fe2 167.5(5)
Fe3 Fe4 Fe2 60.04(3)
Fe1 Fe4 Fe2 59.85(3)

loop_
_geom_bond_atom_site_label_1
_geom_bond_atom_site_label_2
_geom_bond_distance
C1 O1 1.202(6)
C1 Fe4 1.962(6)
C1 Fe2 1.970(6)
C1 Fe1 2.000(6)
C2 O2 1.215(7)
C2 Fe2 1.956(6)
C2 Fe3 1.978(6)
C2 Fe1 1.995(6)
C3 O3 1.211(7)
C3 Fe4 1.959(6)
C3 Fe3 1.972(6)
C3 Fe1 1.998(6)
C4 O4 1.213(7)
C4 Fe3 1.974(7)
C4 Fe2 1.988(7)
C4 Fe4 1.986(6)
C5 C9 1.425(8)
C5 C6 1.430(7)
C5 P1 1.783(5)
C5 Fe1 2.131(5)
C6 C7 1.415(8)
C6 Fe1 2.133(5)
C6 H6 1.0000
C7 C8 1.398(9)
C7 Fe1 2.147(6)
C7 H7 1.0000
C8 C9 1.411(8)
C8 Fe1 2.118(6)
C8 H8 1.0000
C9 Fe1 2.120(6)
C9 H9 1.0000
C10 C14 1.377(11)
C10 C11 1.380(11)
C10 Fe2 2.092(7)
C10 H10 1.0000
C11 C12 1.344(11)
C11 Fe2 2.106(7)
C11 H11 1.0000
C12 C13 1.354(12)
C12 Fe2 2.102(8)
C12 H12 1.0000
C13 C14 1.395(11)
C13 Fe2 2.111(8)
C13 H13 1.0000
C14 Fe2 2.118(7)
C14 H14 1.0000
C15 C19 1.355(10)
C15 C16 1.414(9)
C15 Fe3 2.100(6)
C15 H15 1.0000
C16 C17 1.382(9)
C16 Fe3 2.125(6)
C16 H16 1.0000
C17 C18 1.372(10)
C17 Fe3 2.097(6)
C17 H17 1.0000
C18 C19 1.423(10)
C18 Fe3 2.099(6)
C18 H18 1.0000
C19 Fe3 2.088(7)
C19 H19 1.0000
C20 C21 1.365(13)
C20 C24 1.410(15)
C20 Fe4 2.113(8)
C20 H20 1.0000
C21 C22 1.362(15)
C21 Fe4 2.103(7)
C21 H21 1.0000
C22 C23 1.355(16)
C22 Fe4 2.065(8)
C22 H22 1.0000
C23 C24 1.230(17)
C23 Fe4 2.065(10)
C23 H23 1.0000
C24 Fe4 2.075(10)
C24 H24 1.0000
C25 P1 1.774(6)
C25 H25A 0.9800
C25 H25B 0.9800
C25 H25C 0.9800
C26 C27 1.373(8)
C26 C31 1.407(8)
C26 P1 1.789(6)
C27 C28 1.374(8)
C27 H27 0.9500
C28 C29 1.381(9)
C28 H28 0.9500
C29 C30 1.391(9)
C29 H29 0.9500
C30 C31 1.385(8)
C30 H30 0.9500
C31 H31 0.9500
C32 C33 1.368(8)
C32 C37 1.391(8)
C32 P1 1.787(6)
C33 C34 1.413(10)
C33 H33 0.9500
C34 C35 1.344(11)
C34 H34 0.9500
C35 C36 1.366(11)
C35 H35 0.9500
C36 C37 1.371(9)
C36 H36 0.9500
C37 H37 0.9500
Fe1 Fe2 2.5197(12)
Fe1 Fe4 2.5218(11)
Fe1 Fe3 2.5247(11)
Fe2 Fe3 2.5197(11)
Fe2 Fe4 2.5295(12)
Fe3 Fe4 2.5070(11)
I1 I1' 0.827(11)
